data_2235685
loop_
_publ_author_name
'El-Azab, Adel S.'
'Abdel-Aziz, Alaa A.-M.'
'Al-Omar, Mohamed A.'
'Ng, Seik Weng'
'Tiekink, Edward R. T.'

_publ_section_title
;
 2-{[2-Methyl-3-(2-methylphenyl)-4-oxo-3,4-dihydroquinazolin-8-yl]oxy}acetonitrile
;
_journal_coeditor_code XU5559
_journal_issue 7
_journal_name_full 'Acta Crystallographica Section E'
_journal_page_first o2105
_journal_page_last o2106
_journal_paper_doi 10.1107/S1600536812026165
_journal_volume 68
_journal_year 2012
_chemical_formula_iupac 'C18 H15 N3 O2'
_chemical_formula_moiety 'C18 H15 N3 O2'
_chemical_formula_sum 'C18 H15 N3 O2'
_chemical_formula_weight 305.33
_chemical_name_systematic
;
2-{[2-Methyl-3-(2-methylphenyl)-4-oxo-3,4-dihydroquinazolin-8-
yl]oxy}acetonitrile
;
_space_group_IT_number 14
_symmetry_cell_setting monoclinic
_symmetry_space_group_name_Hall '-P 2ybc'
_symmetry_space_group_name_H-M 'P 1 21/c 1'
_atom_sites_solution_hydrogens geom
_atom_sites_solution_primary direct
_atom_sites_solution_secondary difmap
_audit_creation_method SHELXL-97
_cell_angle_alpha 90.00
_cell_angle_beta 109.143(3)
_cell_angle_gamma 90.00
_cell_formula_units_Z 4
_cell_length_a 15.4721(3)
_cell_length_b 6.77750(10)
_cell_length_c 15.0124(4)
_cell_measurement_reflns_used 5616
_cell_measurement_temperature 100(2)
_cell_measurement_theta_max 76.1179
_cell_measurement_theta_min 3.0209
_cell_volume 1487.18(6)
_computing_cell_refinement 'CrysAlis PRO (Agilent, 2012)'
_computing_data_collection 'CrysAlis PRO (Agilent, 2012)'
_computing_data_reduction 'CrysAlis PRO (Agilent, 2012)'
_computing_molecular_graphics
;
ORTEP-3 (Farrugia, 1997) and DIAMOND (Brandenburg, 2006)
;
_computing_publication_material 'publCIF (Westrip, 2010)'
_computing_structure_refinement 'SHELXL97 (Sheldrick, 2008)'
_computing_structure_solution 'SHELXS97 (Sheldrick, 2008)'
_diffrn_ambient_temperature 100(2)
_diffrn_detector_area_resol_mean 10.4041
_diffrn_measured_fraction_theta_full 0.988
_diffrn_measured_fraction_theta_max 0.988
_diffrn_measurement_device_type 'Agilent SuperNova Dual diffractometer with Atlas detector'
_diffrn_measurement_method '\w scan'
_diffrn_radiation_monochromator Mirror
_diffrn_radiation_source 'SuperNova (Cu) X-ray Source'
_diffrn_radiation_type CuK\a
_diffrn_radiation_wavelength 1.54184
_diffrn_reflns_av_R_equivalents 0.0184
_diffrn_reflns_av_sigmaI/netI 0.0156
_diffrn_reflns_limit_h_max 19
_diffrn_reflns_limit_h_min -13
_diffrn_reflns_limit_k_max 8
_diffrn_reflns_limit_k_min -8
_diffrn_reflns_limit_l_max 18
_diffrn_reflns_limit_l_min -18
_diffrn_reflns_number 10100
_diffrn_reflns_theta_full 76.31
_diffrn_reflns_theta_max 76.31
_diffrn_reflns_theta_min 3.02
_diffrn_standards_decay_% 0
_diffrn_standards_interval_count 0
_diffrn_standards_interval_time 0
_diffrn_standards_number 0
_exptl_absorpt_coefficient_mu 0.741
_exptl_absorpt_correction_T_max 0.8659
_exptl_absorpt_correction_T_min 0.8083
_exptl_absorpt_correction_type multi-scan
_exptl_absorpt_process_details '(CrysAlis PRO; Agilent, 2012)'
_exptl_crystal_colour colourless
_exptl_crystal_density_diffrn 1.364
_exptl_crystal_density_method 'not measured'
_exptl_crystal_description prism
_exptl_crystal_F_000 640
_exptl_crystal_size_max 0.30
_exptl_crystal_size_mid 0.25
_exptl_crystal_size_min 0.20
_refine_diff_density_max 0.268
_refine_diff_density_min -0.202
_refine_ls_extinction_method none
_refine_ls_goodness_of_fit_ref 1.088
_refine_ls_hydrogen_treatment constr
_refine_ls_matrix_type full
_refine_ls_number_parameters 233
_refine_ls_number_reflns 3088
_refine_ls_number_restraints 58
_refine_ls_restrained_S_all 1.081
_refine_ls_R_factor_all 0.0465
_refine_ls_R_factor_gt 0.0440
_refine_ls_shift/su_max 0.001
_refine_ls_shift/su_mean 0.001
_refine_ls_structure_factor_coef Fsqd
_refine_ls_weighting_details 'calc w=1/[\s^2^(Fo^2^)+(0.0629P)^2^+0.6598P] where P=(Fo^2^+2Fc^2^)/3'
_refine_ls_weighting_scheme calc
_refine_ls_wR_factor_gt 0.1212
_refine_ls_wR_factor_ref 0.1231
_reflns_number_gt 2908
_reflns_number_total 3088
_reflns_threshold_expression I>2\s(I)
_cod_data_source_file xu5559.cif
_cod_data_source_block I
_cod_original_cell_volume 1487.18(5)
_cod_original_sg_symbol_H-M 'P 21/c'
_cod_database_code 2235685
_cod_database_fobs_code 2235685

loop_
_symmetry_equiv_pos_as_xyz
'x, y, z'
'-x, y+1/2, -z+1/2'
'-x, -y, -z'
'x, -y-1/2, z-1/2'

loop_
_atom_site_type_symbol
_atom_site_label
_atom_site_fract_x
_atom_site_fract_y
_atom_site_fract_z
_atom_site_U_iso_or_equiv
_atom_site_adp_type
_atom_site_calc_flag
_atom_site_refinement_flags
_atom_site_occupancy
_atom_site_symmetry_multiplicity
_atom_site_disorder_assembly
_atom_site_disorder_group
O O1 0.85217(7) 0.62011(15) 0.76440(7) 0.0273(2) Uani d . 1 1 . .
O O2 0.54879(6) 0.18507(14) 0.48673(6) 0.0219(2) Uani d . 1 1 A .
N N1 0.67419(7) 0.16913(16) 0.65621(7) 0.0191(2) Uani d D 1 1 . .
N N2 0.79168(8) 0.31930(17) 0.78022(8) 0.0240(3) Uani d . 1 1 . .
N N3 0.56836(9) 0.0563(2) 0.27639(9) 0.0335(3) Uani d . 1 1 . .
C C1 0.84789(10) 0.3118(2) 0.88003(10) 0.0198(3) Uani d PDU 0.852(3) 1 A 1
C C2 0.80993(12) 0.3639(3) 0.94860(12) 0.0236(4) Uani d PDU 0.852(3) 1 A 1
H H2 0.7479 0.4052 0.9309 0.028 Uiso calc PR 0.852(3) 1 A 1
C C3 0.86293(11) 0.3554(3) 1.04297(11) 0.0254(4) Uani d PDU 0.852(3) 1 A 1
H H3 0.8372 0.3884 1.0905 0.031 Uiso calc PR 0.852(3) 1 A 1
C C4 0.95376(11) 0.2982(2) 1.06740(12) 0.0251(4) Uani d PDU 0.852(3) 1 A 1
H H4 0.9908 0.2941 1.1319 0.030 Uiso calc PR 0.852(3) 1 A 1
C C5 0.99064(13) 0.2473(3) 0.99821(12) 0.0238(4) Uani d PDU 0.852(3) 1 A 1
H H5 1.0529 0.2079 1.0161 0.029 Uiso calc PR 0.852(3) 1 A 1
C C6 0.93854(10) 0.2525(2) 0.90252(11) 0.0209(3) Uani d PDU 0.852(3) 1 A 1
C C7 0.97864(12) 0.1972(3) 0.82743(12) 0.0266(4) Uani d PDU 0.852(3) 1 A 1
H H7A 0.9439 0.0872 0.7902 0.040 Uiso calc PR 0.852(3) 1 A 1
H H7B 1.0426 0.1576 0.8570 0.040 Uiso calc PR 0.852(3) 1 A 1
H H7C 0.9756 0.3108 0.7861 0.040 Uiso calc PR 0.852(3) 1 A 1
C C1' 0.8823(5) 0.2844(13) 0.8555(5) 0.0198(3) Uani d PD 0.148 1 A 2
C C2' 0.9622(6) 0.2131(19) 0.8473(7) 0.0236(4) Uani d PD 0.148 1 A 2
H H2' 0.9647 0.1831 0.7864 0.028 Uiso calc PR 0.148(3) 1 A 2
C C3' 1.0393(6) 0.1834(14) 0.9251(5) 0.0254(4) Uani d PD 0.148 1 A 2
H H3' 1.0942 0.1315 0.9191 0.031 Uiso calc PR 0.148(3) 1 A 2
C C4' 1.0329(7) 0.2322(16) 1.0114(6) 0.0251(4) Uani d PD 0.148 1 A 2
H H4' 1.0851 0.2179 1.0661 0.030 Uiso calc PR 0.148(3) 1 A 2
C C5' 0.9526(5) 0.3015(15) 1.0207(7) 0.0238(4) Uani d PD 0.148 1 A 2
H H5' 0.9500 0.3279 1.0819 0.029 Uiso calc PR 0.148(3) 1 A 2
C C6' 0.8746(5) 0.3340(13) 0.9418(5) 0.0209(3) Uani d PD 0.148 1 A 2
C C7' 0.7884(7) 0.4203(19) 0.9493(9) 0.0266(4) Uani d PD 0.148 1 A 2
H H7'1 0.7802 0.5539 0.9229 0.040 Uiso calc PR 0.148(3) 1 A 2
H H7'2 0.7922 0.4255 1.0157 0.040 Uiso calc PR 0.148(3) 1 A 2
H H7'3 0.7363 0.3380 0.9141 0.040 Uiso calc PR 0.148(3) 1 A 2
C C8 0.73758(10) -0.0128(2) 0.80091(10) 0.0269(3) Uani d . 1 1 . .
H H8A 0.6914 -0.1089 0.7665 0.040 Uiso calc R 1 1 A .
H H8B 0.7263 0.0254 0.8591 0.040 Uiso calc R 1 1 . .
H H8C 0.7986 -0.0718 0.8166 0.040 Uiso calc R 1 1 . .
C C9 0.73225(9) 0.16577(19) 0.74080(9) 0.0207(3) Uani d . 1 1 A .
C C10 0.79631(9) 0.49066(19) 0.72958(9) 0.0214(3) Uani d . 1 1 A .
C C11 0.72916(8) 0.49846(19) 0.63470(9) 0.0194(3) Uani d . 1 1 . .
C C12 0.72363(9) 0.6660(2) 0.57818(10) 0.0233(3) Uani d . 1 1 A .
H H12 0.7641 0.7740 0.6006 0.028 Uiso calc R 1 1 . .
C C13 0.65887(10) 0.6718(2) 0.48982(10) 0.0250(3) Uani d . 1 1 . .
H H13 0.6546 0.7848 0.4512 0.030 Uiso calc R 1 1 A .
C C14 0.59904(9) 0.5124(2) 0.45607(9) 0.0226(3) Uani d . 1 1 A .
H H14 0.5547 0.5182 0.3949 0.027 Uiso calc R 1 1 . .
C C15 0.60444(9) 0.34748(19) 0.51141(9) 0.0194(3) Uani d . 1 1 . .
C C16 0.67042(8) 0.33768(19) 0.60284(9) 0.0180(3) Uani d . 1 1 A .
C C17 0.48506(9) 0.1754(2) 0.39353(9) 0.0214(3) Uani d . 1 1 . .
H H17A 0.4566 0.3065 0.3750 0.026 Uiso calc R 1 1 A .
H H17B 0.4360 0.0802 0.3916 0.026 Uiso calc R 1 1 . .
C C18 0.53176(9) 0.1132(2) 0.32659(9) 0.0241(3) Uani d . 1 1 A .

loop_
_atom_site_aniso_label
_atom_site_aniso_U_11
_atom_site_aniso_U_22
_atom_site_aniso_U_33
_atom_site_aniso_U_12
_atom_site_aniso_U_13
_atom_site_aniso_U_23
O1 0.0235(5) 0.0235(5) 0.0290(5) -0.0051(4) 0.0005(4) -0.0022(4)
O2 0.0232(5) 0.0227(5) 0.0156(4) -0.0063(4) 0.0008(4) 0.0008(3)
N1 0.0191(5) 0.0192(5) 0.0179(5) -0.0005(4) 0.0045(4) -0.0012(4)
N2 0.0230(6) 0.0212(6) 0.0209(6) -0.0026(4) -0.0022(4) -0.0004(4)
N3 0.0336(7) 0.0396(7) 0.0273(6) -0.0035(6) 0.0100(5) -0.0055(5)
C1 0.0192(8) 0.0207(7) 0.0170(8) -0.0021(6) 0.0028(6) -0.0016(6)
C2 0.0183(8) 0.0276(9) 0.0244(8) -0.0003(6) 0.0061(7) -0.0028(7)
C3 0.0281(8) 0.0283(8) 0.0214(7) -0.0048(6) 0.0100(6) -0.0036(6)
C4 0.0271(8) 0.0258(8) 0.0190(8) -0.0061(6) 0.0029(6) -0.0004(6)
C5 0.0174(8) 0.0254(8) 0.0267(8) -0.0020(7) 0.0046(7) 0.0022(6)
C6 0.0207(7) 0.0205(7) 0.0212(7) -0.0016(6) 0.0064(6) -0.0004(6)
C7 0.0246(9) 0.0314(9) 0.0254(9) 0.0048(7) 0.0105(6) 0.0007(7)
C1' 0.0192(8) 0.0207(7) 0.0170(8) -0.0021(6) 0.0028(6) -0.0016(6)
C2' 0.0183(8) 0.0276(9) 0.0244(8) -0.0003(6) 0.0061(7) -0.0028(7)
C3' 0.0281(8) 0.0283(8) 0.0214(7) -0.0048(6) 0.0100(6) -0.0036(6)
C4' 0.0271(8) 0.0258(8) 0.0190(8) -0.0061(6) 0.0029(6) -0.0004(6)
C5' 0.0174(8) 0.0254(8) 0.0267(8) -0.0020(7) 0.0046(7) 0.0022(6)
C6' 0.0207(7) 0.0205(7) 0.0212(7) -0.0016(6) 0.0064(6) -0.0004(6)
C7' 0.0246(9) 0.0314(9) 0.0254(9) 0.0048(7) 0.0105(6) 0.0007(7)
C8 0.0319(7) 0.0218(7) 0.0210(6) -0.0029(5) 0.0006(5) 0.0016(5)
C9 0.0201(6) 0.0200(6) 0.0200(6) -0.0005(5) 0.0039(5) -0.0022(5)
C10 0.0184(6) 0.0206(6) 0.0235(6) -0.0002(5) 0.0045(5) -0.0023(5)
C11 0.0176(6) 0.0208(6) 0.0195(6) -0.0001(5) 0.0058(5) -0.0018(5)
C12 0.0229(6) 0.0214(6) 0.0254(7) -0.0038(5) 0.0077(5) -0.0014(5)
C13 0.0294(7) 0.0222(6) 0.0235(7) -0.0021(5) 0.0088(5) 0.0038(5)
C14 0.0233(6) 0.0252(7) 0.0182(6) -0.0013(5) 0.0051(5) 0.0007(5)
C15 0.0191(6) 0.0208(6) 0.0185(6) -0.0026(5) 0.0063(5) -0.0026(5)
C16 0.0170(6) 0.0197(6) 0.0180(6) 0.0003(5) 0.0066(5) -0.0011(5)
C17 0.0193(6) 0.0264(7) 0.0156(6) -0.0037(5) 0.0017(5) 0.0001(5)
C18 0.0231(6) 0.0268(7) 0.0187(6) -0.0042(5) 0.0019(5) 0.0000(5)

loop_
_atom_type_symbol
_atom_type_description
_atom_type_scat_dispersion_real
_atom_type_scat_dispersion_imag
_atom_type_scat_source
C C 0.0181 0.0091 'International Tables Vol C Tables 4.2.6.8 and 6.1.1.4'
H H 0.0000 0.0000 'International Tables Vol C Tables 4.2.6.8 and 6.1.1.4'
N N 0.0311 0.0180 'International Tables Vol C Tables 4.2.6.8 and 6.1.1.4'
O O 0.0492 0.0322 'International Tables Vol C Tables 4.2.6.8 and 6.1.1.4'

loop_
_geom_angle_atom_site_label_1
_geom_angle_atom_site_label_2
_geom_angle_atom_site_label_3
_geom_angle
C15 O2 C17 118.25(10)
C9 N1 C16 117.80(11)
C9 N2 C10 122.33(11)
C9 N2 C1 119.90(11)
C10 N2 C1 117.64(11)
C9 N2 C1' 121.8(4)
C10 N2 C1' 109.7(4)
C2 C1 C6 122.15(14)
C2 C1 N2 119.73(13)
C6 C1 N2 118.11(13)
C3 C2 C1 119.69(15)
C3 C2 H2 120.2
C1 C2 H2 120.2
C2 C3 C4 119.39(15)
C2 C3 H3 120.3
C4 C3 H3 120.3
C5 C4 C3 120.21(16)
C5 C4 H4 119.9
C3 C4 H4 119.9
C4 C5 C6 121.65(17)
C4 C5 H5 119.2
C6 C5 H5 119.2
C1 C6 C5 116.90(14)
C1 C6 C7 121.48(14)
C5 C6 C7 121.62(14)
C2' C1' C6' 121.9(7)
C2' C1' N2 129.4(6)
C6' C1' N2 108.6(5)
C1' C2' C3' 122.0(8)
C1' C2' H2' 119.0
C3' C2' H2' 119.0
C4' C3' C2' 116.9(8)
C4' C3' H3' 121.6
C2' C3' H3' 121.6
C5' C4' C3' 121.7(8)
C5' C4' H4' 119.2
C3' C4' H4' 119.2
C4' C5' C6' 121.6(8)
C4' C5' H5' 119.2
C6' C5' H5' 119.2
C1' C6' C5' 115.9(7)
C1' C6' C7' 121.3(7)
C5' C6' C7' 122.8(8)
C6' C7' H7'1 109.5
C6' C7' H7'2 109.5
H7'1 C7' H7'2 109.5
C6' C7' H7'3 109.5
H7'1 C7' H7'3 109.5
H7'2 C7' H7'3 109.5
C9 C8 H8A 109.5
C9 C8 H8B 109.5
H8A C8 H8B 109.5
C9 C8 H8C 109.5
H8A C8 H8C 109.5
H8B C8 H8C 109.5
N1 C9 N2 123.78(12)
N1 C9 C8 119.34(12)
N2 C9 C8 116.88(11)
O1 C10 N2 121.15(12)
O1 C10 C11 124.56(12)
N2 C10 C11 114.29(11)
C16 C11 C12 121.31(12)
C16 C11 C10 118.62(12)
C12 C11 C10 120.07(12)
C13 C12 C11 119.14(12)
C13 C12 H12 120.4
C11 C12 H12 120.4
C12 C13 C14 120.74(12)
C12 C13 H13 119.6
C14 C13 H13 119.6
C15 C14 C13 120.24(12)
C15 C14 H14 119.9
C13 C14 H14 119.9
O2 C15 C14 125.40(11)
O2 C15 C16 114.38(11)
C14 C15 C16 120.21(12)
N1 C16 C11 123.03(12)
N1 C16 C15 118.60(11)
C11 C16 C15 118.36(12)
O2 C17 C18 110.21(10)
O2 C17 H17A 109.6
C18 C17 H17A 109.6
O2 C17 H17B 109.6
C18 C17 H17B 109.6
H17A C17 H17B 108.1
N3 C18 C17 176.83(16)

loop_
_geom_bond_atom_site_label_1
_geom_bond_atom_site_label_2
_geom_bond_distance
O1 C10 1.2222(17)
O2 C15 1.3714(15)
O2 C17 1.4246(14)
N1 C9 1.2930(16)
N1 C16 1.3854(17)
N2 C9 1.3862(17)
N2 C10 1.4027(18)
N2 C1 1.4661(17)
N2 C1' 1.504(7)
N3 C18 1.148(2)
C1 C2 1.388(2)
C1 C6 1.390(2)
C2 C3 1.386(2)
C2 H2 0.9500
C3 C4 1.386(2)
C3 H3 0.9500
C4 C5 1.383(2)
C4 H4 0.9500
C5 C6 1.398(2)
C5 H5 0.9500
C6 C7 1.501(2)
C7 H7A 0.9800
C7 H7B 0.9800
C7 H7C 0.9800
C1' C2' 1.369(8)
C1' C6' 1.382(7)
C2' C3' 1.383(8)
C2' H2' 0.9500
C3' C4' 1.372(8)
C3' H3' 0.9500
C4' C5' 1.376(8)
C4' H4' 0.9500
C5' C6' 1.404(8)
C5' H5' 0.9500
C6' C7' 1.492(8)
C7' H7'1 0.9800
C7' H7'2 0.9800
C7' H7'3 0.9800
C8 C9 1.4956(18)
C8 H8A 0.9800
C8 H8B 0.9800
C8 H8C 0.9800
C10 C11 1.4631(17)
C11 C16 1.3990(18)
C11 C12 1.4030(19)
C12 C13 1.3760(19)
C12 H12 0.9500
C13 C14 1.4045(19)
C13 H13 0.9500
C14 C15 1.3788(19)
C14 H14 0.9500
C15 C16 1.4183(17)
C17 C18 1.4785(19)
C17 H17A 0.9900
C17 H17B 0.9900

loop_
_geom_hbond_atom_site_label_D
_geom_hbond_atom_site_label_H
_geom_hbond_atom_site_label_A
_geom_hbond_site_symmetry_A
_geom_hbond_distance_DH
_geom_hbond_distance_HA
_geom_hbond_distance_DA
_geom_hbond_angle_DHA
C4 H4 O1 3_767 0.95 2.49 3.275(2) 140
C8 H8C O1 1_545 0.98 2.47 3.2048(18) 132
C17 H17B O2 3_656 0.99 2.52 3.1768(16) 124
C17 H17B N1 3_656 0.99 2.34 3.2976(18) 163
C3 H3 Cg1 4_555 0.95 2.95 3.6775(18) 134
C17 H17A Cg2 3_666 0.99 2.83 3.4979(15) 125

loop_
_geom_torsion_atom_site_label_1
_geom_torsion_atom_site_label_2
_geom_torsion_atom_site_label_3
_geom_torsion_atom_site_label_4
_geom_torsion
C9 N2 C1 C2 -80.62(18)
C10 N2 C1 C2 95.27(17)
C1' N2 C1 C2 176.6(7)
C9 N2 C1 C6 99.54(17)
C10 N2 C1 C6 -84.56(17)
C1' N2 C1 C6 -3.2(7)
C6 C1 C2 C3 -0.6(3)
N2 C1 C2 C3 179.53(14)
C1 C2 C3 C4 1.1(3)
C2 C3 C4 C5 -1.0(3)
C3 C4 C5 C6 0.3(3)
C2 C1 C6 C5 0.0(2)
N2 C1 C6 C5 179.79(13)
C2 C1 C6 C7 -179.81(16)
N2 C1 C6 C7 0.0(2)
C4 C5 C6 C1 0.2(2)
C4 C5 C6 C7 179.99(16)
C9 N2 C1' C2' 77.1(11)
C10 N2 C1' C2' -75.8(11)
C1 N2 C1' C2' 172.7(16)
C9 N2 C1' C6' -101.8(6)
C10 N2 C1' C6' 105.3(6)
C1 N2 C1' C6' -6.3(4)
C6' C1' C2' C3' 1.2(18)
N2 C1' C2' C3' -177.6(9)
C1' C2' C3' C4' -1.2(17)
C2' C3' C4' C5' 2.1(16)
C3' C4' C5' C6' -2.9(16)
C2' C1' C6' C5' -1.8(14)
N2 C1' C6' C5' 177.2(7)
C2' C1' C6' C7' 177.2(11)
N2 C1' C6' C7' -3.8(12)
C4' C5' C6' C1' 2.7(14)
C4' C5' C6' C7' -176.3(10)
C16 N1 C9 N2 -1.16(19)
C16 N1 C9 C8 179.33(12)
C10 N2 C9 N1 -2.5(2)
C1 N2 C9 N1 173.15(13)
C1' N2 C9 N1 -152.1(3)
C10 N2 C9 C8 176.97(12)
C1 N2 C9 C8 -7.33(19)
C1' N2 C9 C8 27.4(4)
C9 N2 C10 O1 -176.60(13)
C1 N2 C10 O1 7.61(19)
C1' N2 C10 O1 -23.8(3)
C9 N2 C10 C11 3.95(18)
C1 N2 C10 C11 -171.84(11)
C1' N2 C10 C11 156.7(3)
O1 C10 C11 C16 178.61(13)
N2 C10 C11 C16 -1.97(17)
O1 C10 C11 C12 -2.4(2)
N2 C10 C11 C12 177.05(12)
C16 C11 C12 C13 0.2(2)
C10 C11 C12 C13 -178.82(12)
C11 C12 C13 C14 -0.2(2)
C12 C13 C14 C15 0.1(2)
C17 O2 C15 C14 5.87(18)
C17 O2 C15 C16 -175.36(10)
C13 C14 C15 O2 178.74(12)
C13 C14 C15 C16 0.0(2)
C9 N1 C16 C11 3.16(18)
C9 N1 C16 C15 -177.30(11)
C12 C11 C16 N1 179.49(12)
C10 C11 C16 N1 -1.50(18)
C12 C11 C16 C15 -0.06(19)
C10 C11 C16 C15 178.95(11)
O2 C15 C16 N1 1.55(17)
C14 C15 C16 N1 -179.61(12)
O2 C15 C16 C11 -178.89(11)
C14 C15 C16 C11 -0.05(18)
C15 O2 C17 C18 79.24(14)
